data_4037384
loop_
_publ_author_name
'Kumar, Sonu'
'Saunthwal, Rakesh K.'
'Mujahid, Mohammad'
'Aggarwal, Trapti'
'Verma, Akhilesh K.'

_publ_section_title
;
 Palladium-Catalyzed Intramolecular Fujiwara-Hydroarylation: Synthesis of
 Benzo[a]phenazines Derivatives.
;
_journal_issue 20
_journal_name_full 'The Journal of organic chemistry'
_journal_page_first 9912
_journal_page_last 9923
_journal_paper_doi 10.1021/acs.joc.6b02096
_journal_volume 81
_journal_year 2016
_chemical_formula_moiety 'C25 H20 N2 O3'
_chemical_formula_sum 'C25 H20 N2 O3'
_chemical_formula_weight 396.43
_space_group_IT_number 2
_space_group_name_Hall '-P 1'
_space_group_name_H-M_alt 'P -1'
_symmetry_cell_setting triclinic
_symmetry_space_group_name_Hall '-P 1'
_symmetry_space_group_name_H-M 'P -1'
_atom_sites_solution_hydrogens geom
_atom_sites_solution_primary direct
_atom_sites_solution_secondary difmap
_audit_creation_method SHELXL-97
_cell_angle_alpha 99.582(7)
_cell_angle_beta 105.656(8)
_cell_angle_gamma 111.223(8)
_cell_formula_units_Z 2
_cell_length_a 9.1891(8)
_cell_length_b 9.3749(7)
_cell_length_c 13.1478(12)
_cell_measurement_reflns_used 2037
_cell_measurement_temperature 293(2)
_cell_measurement_theta_max 25.00
_cell_measurement_theta_min 3.10
_cell_volume 971.63(17)
_computing_structure_refinement 'SHELXL-97 (Sheldrick, 1997)'
_computing_structure_solution 'SHELXS-97 (Sheldrick, 1990)'
_diffrn_ambient_temperature 293(2)
_diffrn_measured_fraction_theta_full 0.987
_diffrn_measured_fraction_theta_max 0.987
_diffrn_measurement_device_type 'Xcalibur, Sapphire3'
_diffrn_measurement_method '\w scans'
_diffrn_radiation_monochromator graphite
_diffrn_radiation_source 'fine-focus sealed tube'
_diffrn_radiation_type MoK\a
_diffrn_radiation_wavelength 0.71073
_diffrn_reflns_av_R_equivalents 0.0156
_diffrn_reflns_av_sigmaI/netI 0.0281
_diffrn_reflns_limit_h_max 10
_diffrn_reflns_limit_h_min -10
_diffrn_reflns_limit_k_max 11
_diffrn_reflns_limit_k_min -11
_diffrn_reflns_limit_l_max 15
_diffrn_reflns_limit_l_min -15
_diffrn_reflns_number 6119
_diffrn_reflns_theta_full 24.99
_diffrn_reflns_theta_max 24.99
_diffrn_reflns_theta_min 3.05
_exptl_absorpt_coefficient_mu 0.090
_exptl_absorpt_correction_T_max 0.9840
_exptl_absorpt_correction_T_min 0.9814
_exptl_absorpt_correction_type multi-scan
_exptl_absorpt_process_details sadabs
_exptl_crystal_colour colorless
_exptl_crystal_density_diffrn 1.355
_exptl_crystal_density_method 'not measured'
_exptl_crystal_description block
_exptl_crystal_F_000 416
_exptl_crystal_size_max 0.21
_exptl_crystal_size_mid 0.20
_exptl_crystal_size_min 0.18
_refine_diff_density_max 0.256
_refine_diff_density_min -0.243
_refine_diff_density_rms 0.044
_refine_ls_extinction_method none
_refine_ls_goodness_of_fit_ref 1.046
_refine_ls_hydrogen_treatment constr
_refine_ls_matrix_type full
_refine_ls_number_parameters 271
_refine_ls_number_reflns 3376
_refine_ls_number_restraints 0
_refine_ls_restrained_S_all 1.046
_refine_ls_R_factor_all 0.0596
_refine_ls_R_factor_gt 0.0465
_refine_ls_shift/su_max 0.028
_refine_ls_shift/su_mean 0.006
_refine_ls_structure_factor_coef Fsqd
_refine_ls_weighting_details 'calc w=1/[\s^2^(Fo^2^)+(0.0692P)^2^+0.1132P] where P=(Fo^2^+2Fc^2^)/3'
_refine_ls_weighting_scheme calc
_refine_ls_wR_factor_gt 0.1207
_refine_ls_wR_factor_ref 0.1300
_reflns_number_gt 2688
_reflns_number_total 3376
_reflns_threshold_expression >2sigma(I)
_cod_data_source_file jo6b02096_si_002.cif
_cod_data_source_block shelxl
_cod_original_cell_volume 971.63(14)
_cod_database_code 4037384

loop_
_symmetry_equiv_pos_as_xyz
'x, y, z'
'-x, -y, -z'

loop_
_atom_site_label
_atom_site_type_symbol
_atom_site_fract_x
_atom_site_fract_y
_atom_site_fract_z
_atom_site_U_iso_or_equiv
_atom_site_adp_type
_atom_site_occupancy
_atom_site_symmetry_multiplicity
_atom_site_calc_flag
_atom_site_refinement_flags
C23 C 0.5339(3) 0.3308(3) 0.57205(17) 0.0629(6) Uani 1 1 d .
H23A H 0.4353 0.2575 0.5794 0.094 Uiso 1 1 calc R
H23B H 0.5511 0.2805 0.5093 0.094 Uiso 1 1 calc R
H23C H 0.5204 0.4249 0.5618 0.094 Uiso 1 1 calc R
C24 C 0.8752(3) 0.3079(2) 0.85257(18) 0.0678(6) Uani 1 1 d .
H24A H 0.8599 0.2900 0.9195 0.102 Uiso 1 1 calc R
H24B H 0.9569 0.2733 0.8401 0.102 Uiso 1 1 calc R
H24C H 0.7709 0.2485 0.7916 0.102 Uiso 1 1 calc R
C25 C 1.2909(3) 0.5693(3) 0.93436(17) 0.0639(6) Uani 1 1 d .
H25A H 1.3824 0.6262 1.0036 0.096 Uiso 1 1 calc R
H25B H 1.3227 0.5081 0.8858 0.096 Uiso 1 1 calc R
H25C H 1.1958 0.4985 0.9466 0.096 Uiso 1 1 calc R
O1 O 1.24880(16) 0.68143(14) 0.88506(9) 0.0480(3) Uani 1 1 d .
O2 O 0.93188(16) 0.47567(13) 0.86225(10) 0.0474(3) Uani 1 1 d .
O3 O 0.67435(16) 0.37427(15) 0.66894(11) 0.0557(4) Uani 1 1 d .
C1 C 0.9301(2) 0.81528(19) 0.37401(13) 0.0393(4) Uani 1 1 d .
C2 C 0.7933(2) 0.8032(2) 0.28586(14) 0.0477(5) Uani 1 1 d .
H2 H 0.6858 0.7282 0.2728 0.057 Uiso 1 1 calc R
C3 C 0.8179(3) 0.8998(2) 0.22061(15) 0.0541(5) Uani 1 1 d .
H3 H 0.7267 0.8913 0.1635 0.065 Uiso 1 1 calc R
C4 C 0.9795(3) 1.0132(2) 0.23778(15) 0.0519(5) Uani 1 1 d .
H4 H 0.9938 1.0787 0.1920 0.062 Uiso 1 1 calc R
C5 C 1.1146(3) 1.0278(2) 0.32041(15) 0.0477(5) Uani 1 1 d .
H5 H 1.2209 1.1026 0.3308 0.057 Uiso 1 1 calc R
C6 C 1.0937(2) 0.92922(19) 0.39097(13) 0.0394(4) Uani 1 1 d .
C7 C 1.2009(2) 0.85690(18) 0.54113(13) 0.0377(4) Uani 1 1 d .
C8 C 1.3395(2) 0.87253(19) 0.63127(14) 0.0411(4) Uani 1 1 d .
H8 H 1.4469 0.9405 0.6384 0.049 Uiso 1 1 calc R
C9 C 1.3202(2) 0.79241(18) 0.70644(13) 0.0371(4) Uani 1 1 d .
C10 C 1.4746(2) 0.8034(2) 0.78945(14) 0.0394(4) Uani 1 1 d .
C11 C 1.5823(2) 0.9417(2) 0.87544(15) 0.0502(5) Uani 1 1 d .
H11 H 1.5557 1.0285 0.8844 0.060 Uiso 1 1 calc R
C12 C 1.7280(3) 0.9524(2) 0.94784(17) 0.0600(6) Uani 1 1 d .
H12 H 1.7982 1.0455 1.0059 0.072 Uiso 1 1 calc R
C13 C 1.7699(3) 0.8260(3) 0.93455(18) 0.0631(6) Uani 1 1 d .
H13 H 1.8688 0.8336 0.9832 0.076 Uiso 1 1 calc R
C14 C 1.6656(3) 0.6881(3) 0.84924(18) 0.0627(6) Uani 1 1 d .
H14 H 1.6938 0.6023 0.8401 0.075 Uiso 1 1 calc R
C15 C 1.5181(3) 0.6771(2) 0.77672(16) 0.0520(5) Uani 1 1 d .
H15 H 1.4478 0.5836 0.7190 0.062 Uiso 1 1 calc R
C16 C 1.1527(2) 0.68914(18) 0.69941(13) 0.0353(4) Uani 1 1 d .
C17 C 1.1205(2) 0.62415(19) 0.78510(13) 0.0377(4) Uani 1 1 d .
C18 C 0.9599(2) 0.52054(19) 0.77261(14) 0.0400(4) Uani 1 1 d .
C19 C 0.8264(2) 0.47834(19) 0.67332(14) 0.0411(4) Uani 1 1 d .
C20 C 0.8529(2) 0.54756(19) 0.59241(14) 0.0402(4) Uani 1 1 d .
H20 H 0.7634 0.5224 0.5281 0.048 Uiso 1 1 calc R
C21 C 1.0139(2) 0.65619(18) 0.60542(13) 0.0358(4) Uani 1 1 d .
C22 C 1.0363(2) 0.74299(18) 0.52499(13) 0.0348(4) Uani 1 1 d .
N1 N 1.22914(19) 0.94710(16) 0.47420(11) 0.0428(4) Uani 1 1 d .
N2 N 0.90330(18) 0.72143(16) 0.44098(11) 0.0393(4) Uani 1 1 d .

loop_
_atom_site_aniso_label
_atom_site_aniso_U_11
_atom_site_aniso_U_22
_atom_site_aniso_U_33
_atom_site_aniso_U_23
_atom_site_aniso_U_13
_atom_site_aniso_U_12
C23 0.0441(12) 0.0678(13) 0.0596(13) 0.0109(10) 0.0219(11) 0.0065(10)
C24 0.1006(18) 0.0488(12) 0.0654(14) 0.0310(10) 0.0415(13) 0.0297(12)
C25 0.0720(15) 0.0875(15) 0.0547(13) 0.0386(11) 0.0234(11) 0.0500(13)
O1 0.0510(8) 0.0554(7) 0.0359(7) 0.0172(5) 0.0113(6) 0.0225(6)
O2 0.0638(9) 0.0453(7) 0.0450(7) 0.0212(5) 0.0307(7) 0.0246(6)
O3 0.0448(8) 0.0564(8) 0.0577(9) 0.0212(6) 0.0224(7) 0.0080(6)
C1 0.0481(11) 0.0442(9) 0.0310(9) 0.0109(7) 0.0155(8) 0.0246(8)
C2 0.0452(11) 0.0650(12) 0.0357(10) 0.0149(8) 0.0136(8) 0.0274(9)
C3 0.0647(14) 0.0757(13) 0.0361(10) 0.0212(9) 0.0172(10) 0.0440(12)
C4 0.0739(15) 0.0556(11) 0.0386(10) 0.0210(8) 0.0227(10) 0.0362(11)
C5 0.0578(12) 0.0443(10) 0.0407(10) 0.0158(8) 0.0170(9) 0.0205(9)
C6 0.0478(11) 0.0389(9) 0.0329(9) 0.0104(7) 0.0143(8) 0.0204(8)
C7 0.0410(10) 0.0361(9) 0.0367(9) 0.0125(7) 0.0143(8) 0.0162(7)
C8 0.0341(9) 0.0420(9) 0.0437(10) 0.0156(8) 0.0122(8) 0.0127(7)
C9 0.0375(9) 0.0370(9) 0.0364(9) 0.0101(7) 0.0117(8) 0.0169(7)
C10 0.0373(10) 0.0472(10) 0.0386(9) 0.0194(8) 0.0157(8) 0.0188(8)
C11 0.0484(11) 0.0449(10) 0.0500(11) 0.0192(8) 0.0096(9) 0.0157(9)
C12 0.0489(12) 0.0654(13) 0.0496(12) 0.0228(10) 0.0037(10) 0.0147(10)
C13 0.0430(12) 0.0974(17) 0.0574(13) 0.0409(12) 0.0154(10) 0.0331(12)
C14 0.0719(15) 0.0875(16) 0.0621(14) 0.0364(12) 0.0337(12) 0.0567(14)
C15 0.0578(13) 0.0607(11) 0.0465(11) 0.0159(9) 0.0188(10) 0.0348(10)
C16 0.0374(10) 0.0350(8) 0.0356(9) 0.0107(7) 0.0131(8) 0.0176(7)
C17 0.0432(10) 0.0398(9) 0.0338(9) 0.0117(7) 0.0138(8) 0.0213(8)
C18 0.0506(11) 0.0389(9) 0.0392(10) 0.0154(7) 0.0231(9) 0.0216(8)
C19 0.0400(10) 0.0365(9) 0.0452(10) 0.0109(7) 0.0195(8) 0.0124(8)
C20 0.0386(10) 0.0408(9) 0.0380(9) 0.0106(7) 0.0124(8) 0.0148(8)
C21 0.0377(10) 0.0346(8) 0.0364(9) 0.0097(7) 0.0151(8) 0.0159(7)
C22 0.0370(9) 0.0358(9) 0.0323(9) 0.0091(7) 0.0119(7) 0.0171(7)
N1 0.0462(9) 0.0410(8) 0.0390(8) 0.0155(6) 0.0135(7) 0.0159(7)
N2 0.0397(8) 0.0455(8) 0.0338(8) 0.0122(6) 0.0137(7) 0.0190(6)

loop_
_atom_type_symbol
_atom_type_description
_atom_type_scat_dispersion_real
_atom_type_scat_dispersion_imag
_atom_type_scat_source
C C 0.0033 0.0016 'International Tables Vol C Tables 4.2.6.8 and 6.1.1.4'
H H 0.0000 0.0000 'International Tables Vol C Tables 4.2.6.8 and 6.1.1.4'
N N 0.0061 0.0033 'International Tables Vol C Tables 4.2.6.8 and 6.1.1.4'
O O 0.0106 0.0060 'International Tables Vol C Tables 4.2.6.8 and 6.1.1.4'

loop_
_geom_angle_atom_site_label_1
_geom_angle_atom_site_label_2
_geom_angle_atom_site_label_3
_geom_angle
O3 C23 H23A 109.5
O3 C23 H23B 109.5
H23A C23 H23B 109.5
O3 C23 H23C 109.5
H23A C23 H23C 109.5
H23B C23 H23C 109.5
O2 C24 H24A 109.5
O2 C24 H24B 109.5
H24A C24 H24B 109.5
O2 C24 H24C 109.5
H24A C24 H24C 109.5
H24B C24 H24C 109.5
O1 C25 H25A 109.5
O1 C25 H25B 109.5
H25A C25 H25B 109.5
O1 C25 H25C 109.5
H25A C25 H25C 109.5
H25B C25 H25C 109.5
C17 O1 C25 118.74(14)
C18 O2 C24 116.37(14)
C19 O3 C23 117.75(14)
N2 C1 C2 119.89(16)
N2 C1 C6 121.49(15)
C2 C1 C6 118.62(16)
C3 C2 C1 120.44(19)
C3 C2 H2 119.8
C1 C2 H2 119.8
C2 C3 C4 120.97(18)
C2 C3 H3 119.5
C4 C3 H3 119.5
C5 C4 C3 120.68(17)
C5 C4 H4 119.7
C3 C4 H4 119.7
C4 C5 C6 119.99(19)
C4 C5 H5 120.0
C6 C5 H5 120.0
N1 C6 C5 119.33(17)
N1 C6 C1 121.37(15)
C5 C6 C1 119.30(16)
N1 C7 C8 118.88(16)
N1 C7 C22 122.23(15)
C8 C7 C22 118.88(15)
C9 C8 C7 122.42(16)
C9 C8 H8 118.8
C7 C8 H8 118.8
C8 C9 C16 119.92(15)
C8 C9 C10 117.66(16)
C16 C9 C10 122.24(14)
C15 C10 C11 118.47(17)
C15 C10 C9 119.63(16)
C11 C10 C9 121.76(15)
C12 C11 C10 121.00(18)
C12 C11 H11 119.5
C10 C11 H11 119.5
C13 C12 C11 120.05(19)
C13 C12 H12 120.0
C11 C12 H12 120.0
C12 C13 C14 119.92(19)
C12 C13 H13 120.0
C14 C13 H13 120.0
C13 C14 C15 119.93(19)
C13 C14 H14 120.0
C15 C14 H14 120.0
C10 C15 C14 120.61(19)
C10 C15 H15 119.7
C14 C15 H15 119.7
C21 C16 C17 117.46(15)
C21 C16 C9 119.35(15)
C17 C16 C9 123.15(15)
O1 C17 C18 120.78(15)
O1 C17 C16 117.70(15)
C18 C17 C16 121.07(15)
O2 C18 C17 118.79(15)
O2 C18 C19 120.99(16)
C17 C18 C19 119.81(15)
O3 C19 C20 124.76(16)
O3 C19 C18 115.15(15)
C20 C19 C18 119.98(16)
C19 C20 C21 120.64(16)
C19 C20 H20 119.7
C21 C20 H20 119.7
C20 C21 C16 120.58(15)
C20 C21 C22 119.72(15)
C16 C21 C22 119.58(15)
N2 C22 C7 121.28(15)
N2 C22 C21 119.57(15)
C7 C22 C21 119.06(14)
C7 N1 C6 116.61(15)
C22 N2 C1 116.96(15)

loop_
_geom_bond_atom_site_label_1
_geom_bond_atom_site_label_2
_geom_bond_distance
C23 O3 1.419(2)
C23 H23A 0.9600
C23 H23B 0.9600
C23 H23C 0.9600
C24 O2 1.437(2)
C24 H24A 0.9600
C24 H24B 0.9600
C24 H24C 0.9600
C25 O1 1.436(2)
C25 H25A 0.9600
C25 H25B 0.9600
C25 H25C 0.9600
O1 C17 1.370(2)
O2 C18 1.372(2)
O3 C19 1.363(2)
C1 N2 1.352(2)
C1 C2 1.415(2)
C1 C6 1.424(2)
C2 C3 1.350(3)
C2 H2 0.9300
C3 C4 1.409(3)
C3 H3 0.9300
C4 C5 1.356(3)
C4 H4 0.9300
C5 C6 1.416(2)
C5 H5 0.9300
C6 N1 1.352(2)
C7 N1 1.330(2)
C7 C8 1.428(2)
C7 C22 1.433(2)
C8 C9 1.348(2)
C8 H8 0.9300
C9 C16 1.460(2)
C9 C10 1.495(2)
C10 C15 1.379(2)
C10 C11 1.385(2)
C11 C12 1.375(2)
C11 H11 0.9300
C12 C13 1.372(3)
C12 H12 0.9300
C13 C14 1.374(3)
C13 H13 0.9300
C14 C15 1.388(3)
C14 H14 0.9300
C15 H15 0.9300
C16 C21 1.409(2)
C16 C17 1.416(2)
C17 C18 1.388(2)
C18 C19 1.407(2)
C19 C20 1.366(2)
C20 C21 1.404(2)
C20 H20 0.9300
C21 C22 1.451(2)
C22 N2 1.332(2)
